data_1100590
loop_
_publ_author_name
'Hoffmann, Reinhard W.'
'Koberstein, Ralf'
'Harms, Klaus'

_publ_section_title
;
 Chiral organometallic reagents. Part XXIII. On the stereochemistry of the
 carbolithiation reaction of vinyl sulfides
;
_journal_coden_ASTM JCPKBH
_journal_issue 2
_journal_name_full
;
 Journal of the Chemical Society, Perkin Transactions 2:
 Physical Organic Chemistry (1972-1999)
;
_journal_page_first 183
_journal_page_last 192
_journal_paper_doi 10.1039/a808116f
_journal_year 1999
_chemical_formula_sum 'C30 H36 O S'
_space_group_IT_number 2
_symmetry_cell_setting triclinic
_symmetry_Int_Tables_number 2
_symmetry_space_group_name_Hall '-P 1'
_symmetry_space_group_name_H-M 'P -1'
_cell_angle_alpha 77.56(1)
_cell_angle_beta 67.20(1)
_cell_angle_gamma 81.25(1)
_cell_formula_units_Z 2
_cell_length_a 10.621(1)
_cell_length_b 10.918(1)
_cell_length_c 11.842(1)
_cod_original_formula_sum 'C30 H36 O1 S1'
_cod_database_code 1100590

loop_
_symmetry_equiv_pos_site_id
_symmetry_equiv_pos_as_xyz
1 x,y,z
2 -x,-y,-z

loop_
_atom_site_label
_atom_site_type_symbol
_atom_site_fract_x
_atom_site_fract_y
_atom_site_fract_z
S1 S 0.38919(5) 0.73517(4) 0.19399(4)
O1 O 0.36539(14) 0.98694(13) 0.00683(12)
H1 H 0.430(3) 0.934(3) 0.004(3)
C1 C 0.24590(17) 0.92959(16) 0.09401(16)
H2 H 0.234(2) 0.859(2) 0.0610(18)
C2 C 0.26335(18) 0.87341(16) 0.21911(16)
H3 H 0.1757(19) 0.8446(17) 0.2790(17)
C3 C 0.31540(18) 0.96443(16) 0.27145(16)
H4 H 0.407(2) 0.9857(18) 0.2100(18)
C4 C 0.32818(19) 0.91688(18) 0.40146(17)
C5 C 0.3474(2) 1.0428(2) 0.4309(2)
H5 H 0.334(2) 1.034(2) 0.519(2)
H6 H 0.439(2) 1.070(2) 0.3755(19)
C6 C 0.2465(3) 1.1399(2) 0.3904(2)
H7 H 0.156(3) 1.146(2) 0.462(2)
H8 H 0.286(3) 1.225(3) 0.357(3)
C7 C 0.2247(2) 1.08998(18) 0.2876(2)
H9 H 0.249(2) 1.152(2) 0.207(2)
H10 H 0.128(2) 1.0730(19) 0.3156(19)
C8 C 0.45214(19) 0.82506(17) 0.40161(16)
C9 C 0.4435(3) 0.7237(2) 0.4977(2)
H11 H 0.355(2) 0.705(2) 0.563(2)
C10 C 0.5586(3) 0.6445(3) 0.5003(2)
H12 H 0.548(3) 0.576(3) 0.566(3)
C11 C 0.6841(3) 0.6644(2) 0.4078(2)
H13 H 0.763(3) 0.607(3) 0.408(3)
C12 C 0.6953(2) 0.7642(2) 0.3115(2)
H14 H 0.784(3) 0.777(2) 0.242(2)
C13 C 0.5807(2) 0.8436(2) 0.30913(19)
H15 H 0.592(2) 0.915(2) 0.240(2)
C14 C 0.12123(18) 1.02078(16) 0.10218(16)
C15 C 0.1321(2) 1.13986(18) 0.03010(19)
H16 H 0.217(2) 1.168(2) -0.0190(19)
C16 C 0.0143(3) 1.2178(2) 0.0335(2)
H17 H 0.027(2) 1.299(2) -0.023(2)
C17 C -0.1129(2) 1.1781(2) 0.1087(2)
H18 H -0.198(3) 1.234(3) 0.115(3)
C18 C -0.1249(2) 1.0596(2) 0.1809(2)
H19 H -0.213(3) 1.029(2) 0.238(2)
C19 C -0.0078(2) 0.98113(19) 0.17619(19)
H20 H -0.016(2) 0.895(2) 0.227(2)
C20 C 0.31250(18) 0.63678(15) 0.13931(16)
C21 C 0.36698(19) 0.62569(16) 0.01234(17)
C22 C 0.3057(2) 0.54634(17) -0.02733(18)
C23 C 0.1959(2) 0.48233(19) 0.0580(2)
H21 H 0.156(2) 0.428(2) 0.031(2)
C24 C 0.1431(2) 0.49026(18) 0.1833(2)
C25 C 0.20299(19) 0.56748(16) 0.22556(17)
C26 C 0.4862(2) 0.6959(2) -0.0814(2)
H22 H 0.536(3) 0.732(3) -0.038(3)
H23 H 0.554(3) 0.644(3) -0.138(2)
H24 H 0.456(3) 0.773(3) -0.134(3)
C27 C 0.3567(3) 0.5315(3) -0.1621(2)
H25 H 0.302(4) 0.476(4) -0.172(3)
H26 H 0.358(3) 0.607(3) -0.215(3)
H27 H 0.453(3) 0.499(3) -0.192(3)
C28 C 0.0246(3) 0.4143(3) 0.2707(3)
H28 H -0.054(3) 0.468(3) 0.315(3)
H29 H 0.000(3) 0.365(3) 0.228(3)
H30 H 0.045(3) 0.351(3) 0.337(3)
C29 C 0.1500(3) 0.5731(2) 0.3624(2)
H31 H 0.128(3) 0.492(3) 0.415(3)
H32 H 0.066(3) 0.631(3) 0.387(3)
H33 H 0.221(3) 0.608(3) 0.384(3)
C30 C 0.1935(2) 0.8663(2) 0.49634(19)
H34 H 0.180(2) 0.781(3) 0.483(2)
H35 H 0.114(3) 0.924(2) 0.492(2)
H36 H 0.183(2) 0.859(2) 0.584(2)

loop_
_atom_type_symbol
_atom_type_radius_bond
C 0.68
H 0.23
O 0.68
S 1.02
